data_7034555
loop_
_publ_author_name
'Wang, Xin-Ming'
'Chen, Shuo'
'Fan, Rui-Qing'
'Zhang, Fu-Qiang'
'Yang, Yu-Lin'

_publ_section_title
;
 Facile luminescent tuning of Zn(II)/Hg(II) complexes based on flexible,
 semi-rigid and rigid polydentate Schiff bases from blue to green to red:
 structural, photophysics, electrochemistry and theoretical calculations
 studies.
;
_journal_issue 17
_journal_name_full 'Dalton transactions (Cambridge, England : 2003)'
_journal_page_first 8107
_journal_page_last 8125
_journal_paper_doi 10.1039/c5dt00057b
_journal_volume 44
_journal_year 2015
_chemical_formula_sum 'C20 H24 Cl4 Hg2 N4 O2'
_chemical_formula_weight 895.41
_chemical_name_systematic
;
?
;
_space_group_IT_number 14
_symmetry_cell_setting monoclinic
_symmetry_space_group_name_Hall '-P 2ybc'
_symmetry_space_group_name_H-M 'P 1 21/c 1'
_atom_sites_solution_hydrogens geom
_atom_sites_solution_primary direct
_atom_sites_solution_secondary difmap
_audit_creation_method SHELXL-97
_audit_update_record
;
2013-04-10 deposited with the CCDC.
2015-03-23 downloaded from the CCDC.
;
_cell_angle_alpha 90.00
_cell_angle_beta 92.24(3)
_cell_angle_gamma 90.00
_cell_formula_units_Z 4
_cell_length_a 13.266(3)
_cell_length_b 12.294(3)
_cell_length_c 16.037(3)
_cell_measurement_temperature 293(2)
_cell_volume 2613.5(10)
_computing_cell_refinement 'Bruker XSCANS'
_computing_data_collection 'Bruker XSCANS'
_computing_data_reduction 'Bruker SHELXTL'
_computing_molecular_graphics 'Bruker SHELXTL'
_computing_publication_material 'Bruker SHELXTL'
_computing_structure_refinement 'SHELXL-97 (Sheldrick, 1997)'
_computing_structure_solution 'SHELXS-97 (Sheldrick, 1990)'
_diffrn_ambient_temperature 293(2)
_diffrn_measured_fraction_theta_full 0.995
_diffrn_measured_fraction_theta_max 0.993
_diffrn_measurement_device_type 'Bruker Smart APEX CCD area detector'
_diffrn_measurement_method 'phi and omega scans'
_diffrn_radiation_monochromator graphite
_diffrn_radiation_source 'fine-focus sealed tube'
_diffrn_radiation_type MoK\a
_diffrn_radiation_wavelength 0.71073
_diffrn_reflns_av_R_equivalents 0.0765
_diffrn_reflns_av_sigmaI/netI 0.0821
_diffrn_reflns_limit_h_max 16
_diffrn_reflns_limit_h_min -17
_diffrn_reflns_limit_k_max 15
_diffrn_reflns_limit_k_min -15
_diffrn_reflns_limit_l_max 20
_diffrn_reflns_limit_l_min -20
_diffrn_reflns_number 24318
_diffrn_reflns_theta_full 25.00
_diffrn_reflns_theta_max 27.48
_diffrn_reflns_theta_min 3.02
_exptl_absorpt_coefficient_mu 12.167
_exptl_absorpt_correction_T_max 0.3758
_exptl_absorpt_correction_T_min 0.3758
_exptl_absorpt_correction_type multi-scan
_exptl_crystal_colour colorless
_exptl_crystal_density_diffrn 2.276
_exptl_crystal_density_method 'not measured'
_exptl_crystal_description block
_exptl_crystal_F_000 1664
_exptl_crystal_size_max 0.10
_exptl_crystal_size_mid 0.10
_exptl_crystal_size_min 0.10
_refine_diff_density_max 1.059
_refine_diff_density_min -2.313
_refine_diff_density_rms 0.218
_refine_ls_extinction_method none
_refine_ls_goodness_of_fit_ref 1.055
_refine_ls_hydrogen_treatment mixed
_refine_ls_matrix_type full
_refine_ls_number_parameters 291
_refine_ls_number_reflns 5947
_refine_ls_number_restraints 0
_refine_ls_restrained_S_all 1.055
_refine_ls_R_factor_all 0.0863
_refine_ls_R_factor_gt 0.0523
_refine_ls_shift/su_max 0.004
_refine_ls_shift/su_mean 0.000
_refine_ls_structure_factor_coef Fsqd
_refine_ls_weighting_details 'calc w=1/[\s^2^(Fo^2^)+(0.0693P)^2^+2.6509P] where P=(Fo^2^+2Fc^2^)/3'
_refine_ls_weighting_scheme calc
_refine_ls_wR_factor_gt 0.1202
_refine_ls_wR_factor_ref 0.1457
_reflns_number_gt 3978
_reflns_number_total 5947
_reflns_threshold_expression >2sigma(I)
_cod_data_source_file c5dt00057b2.cif
_cod_data_source_block hg5
_cod_depositor_comments
;
The following automatic conversions were performed:

'_symmetry_cell_setting' value 'Monoclinic' changed to 'monoclinic'
according to
/usr/data/users/saulius/crontab/automatic-downloads/rss-feeds/RSC/lib/dictionaries/cif_core.dic
dictionary named 'cif_core.dic' version 2.4.2 from 2011-04-26.

Automatic conversion script
Id: cif_fix_values 3105 2015-03-04 15:46:00Z robertas 

 Adding full bibliography for 7034551--7034562.cif.
;
_cod_original_cell_volume 2613.6(9)
_cod_original_sg_symbol_H-M 'P 21/c '
_cod_database_code 7034555

loop_
_symmetry_equiv_pos_as_xyz
'x, y, z'
'-x, y+1/2, -z+1/2'
'-x, -y, -z'
'x, -y-1/2, z-1/2'

loop_
_atom_site_label
_atom_site_type_symbol
_atom_site_fract_x
_atom_site_fract_y
_atom_site_fract_z
_atom_site_U_iso_or_equiv
_atom_site_adp_type
_atom_site_occupancy
_atom_site_symmetry_multiplicity
_atom_site_calc_flag
_atom_site_refinement_flags
Hg1 Hg 0.04995(3) 0.24360(4) 0.46394(3) 0.05880(17) Uani 1 1 d .
Hg2 Hg 0.52496(3) 0.16811(3) 0.51703(3) 0.04797(15) Uani 1 1 d .
O1 O -0.0607(6) 0.2088(9) 0.2839(5) 0.073(3) Uani 1 1 d .
O2 O 0.6752(6) 0.3606(8) 0.3619(6) 0.072(2) Uani 1 1 d .
N1 N 0.0780(5) 0.1397(7) 0.3437(5) 0.0437(19) Uani 1 1 d .
N2 N 0.1995(5) 0.1312(7) 0.4864(5) 0.0390(18) Uani 1 1 d .
N3 N 0.3751(5) 0.2619(6) 0.5376(4) 0.0341(17) Uani 1 1 d .
N4 N 0.5243(6) 0.3522(7) 0.4322(5) 0.0425(19) Uani 1 1 d .
Cl3 Cl -0.0848(3) 0.1547(3) 0.5273(2) 0.0829(10) Uani 1 1 d .
C8 C 0.2536(6) 0.1180(8) 0.5673(5) 0.039(2) Uani 1 1 d .
H8 H 0.3072 0.0638 0.5618 0.047 Uiso 1 1 calc R
C11 C 0.2677(9) 0.1791(10) 0.7463(6) 0.058(3) Uani 1 1 d .
H11A H 0.2999 0.1713 0.8013 0.070 Uiso 1 1 calc R
H11B H 0.2140 0.2323 0.7496 0.070 Uiso 1 1 calc R
C3 C 0.0407(9) 0.0852(10) 0.2043(6) 0.056(3) Uani 1 1 d .
H3 H -0.0007 0.0903 0.1563 0.067 Uiso 1 1 calc R
C12 C 0.3453(8) 0.2174(9) 0.6837(6) 0.048(2) Uani 1 1 d .
H12A H 0.4015 0.1669 0.6848 0.058 Uiso 1 1 calc R
H12B H 0.3711 0.2881 0.7010 0.058 Uiso 1 1 calc R
C6 C 0.1607(7) 0.0746(9) 0.3462(6) 0.045(2) Uani 1 1 d .
C10 C 0.2250(9) 0.0720(10) 0.7175(7) 0.063(3) Uani 1 1 d .
H10A H 0.1746 0.0487 0.7560 0.076 Uiso 1 1 calc R
H10B H 0.2785 0.0181 0.7190 0.076 Uiso 1 1 calc R
C5 C 0.1867(8) 0.0147(9) 0.2791(6) 0.054(3) Uani 1 1 d .
H5 H 0.2437 -0.0294 0.2813 0.064 Uiso 1 1 calc R
C4 C 0.1248(9) 0.0215(11) 0.2063(7) 0.065(3) Uani 1 1 d .
H4 H 0.1412 -0.0176 0.1591 0.079 Uiso 1 1 calc R
C1 C -0.1367(9) 0.2166(12) 0.2211(8) 0.071(4) Uani 1 1 d .
H1A H -0.1121 0.2569 0.1749 0.107 Uiso 1 1 calc R
H1C H -0.1941 0.2533 0.2426 0.107 Uiso 1 1 calc R
H1B H -0.1561 0.1450 0.2029 0.107 Uiso 1 1 calc R
C2 C 0.0186(8) 0.1422(9) 0.2762(7) 0.053(3) Uani 1 1 d .
C7 C 0.2203(7) 0.0712(9) 0.4256(7) 0.047(2) Uani 1 1 d .
H7 H 0.2747 0.0237 0.4310 0.056 Uiso 1 1 calc R
C9 C 0.1772(8) 0.0760(10) 0.6303(7) 0.060(3) Uani 1 1 d .
H9A H 0.1189 0.1238 0.6297 0.072 Uiso 1 1 calc R
H9B H 0.1544 0.0039 0.6140 0.072 Uiso 1 1 calc R
C13 C 0.3007(7) 0.2259(8) 0.5936(6) 0.042(2) Uani 1 1 d .
H13 H 0.2469 0.2805 0.5932 0.050 Uiso 1 1 calc R
C14 C 0.3625(7) 0.3525(8) 0.5005(6) 0.041(2) Uani 1 1 d .
H14 H 0.3045 0.3916 0.5116 0.050 Uiso 1 1 calc R
C15 C 0.4311(6) 0.4001(8) 0.4419(6) 0.037(2) Uani 1 1 d .
C16 C 0.4002(8) 0.4901(8) 0.3960(7) 0.051(3) Uani 1 1 d .
H16 H 0.3390 0.5233 0.4067 0.061 Uiso 1 1 calc R
Cl6 Cl 0.6373(2) 0.2010(3) 0.63154(19) 0.0623(8) Uani 1 1 d .
Cl7 Cl 0.1098(3) 0.4245(3) 0.4511(2) 0.0807(10) Uani 1 1 d .
Cl8 Cl 0.5039(2) 0.0628(2) 0.39286(18) 0.0630(7) Uani 1 1 d .
C19 C 0.5801(8) 0.3952(9) 0.3746(7) 0.050(2) Uani 1 1 d .
C20 C 0.7193(10) 0.2802(15) 0.4163(11) 0.100(6) Uani 1 1 d .
H20A H 0.7124 0.3023 0.4732 0.149 Uiso 1 1 calc R
H20B H 0.7895 0.2724 0.4052 0.149 Uiso 1 1 calc R
H20C H 0.6856 0.2119 0.4071 0.149 Uiso 1 1 calc R
C17 C 0.4594(9) 0.5313(9) 0.3343(6) 0.055(3) Uani 1 1 d .
H17 H 0.4382 0.5902 0.3017 0.066 Uiso 1 1 calc R
C18 C 0.5495(9) 0.4826(10) 0.3233(8) 0.061(3) Uani 1 1 d .
H18 H 0.5910 0.5071 0.2819 0.073 Uiso 1 1 calc R

loop_
_atom_site_aniso_label
_atom_site_aniso_U_11
_atom_site_aniso_U_22
_atom_site_aniso_U_33
_atom_site_aniso_U_23
_atom_site_aniso_U_13
_atom_site_aniso_U_12
Hg1 0.0459(3) 0.0797(4) 0.0506(3) -0.0025(2) 0.0000(2) 0.0154(2)
Hg2 0.0443(2) 0.0482(3) 0.0510(3) -0.00204(18) -0.00351(18) 0.00421(16)
O1 0.052(5) 0.105(7) 0.061(5) -0.002(5) -0.020(4) 0.024(4)
O2 0.053(5) 0.088(7) 0.075(6) 0.031(5) 0.014(4) 0.012(4)
N1 0.023(4) 0.064(6) 0.043(5) 0.002(4) -0.003(3) 0.002(3)
N2 0.022(3) 0.052(5) 0.043(4) 0.009(4) 0.005(3) 0.009(3)
N3 0.034(4) 0.050(5) 0.019(3) 0.005(3) 0.015(3) 0.004(3)
N4 0.036(4) 0.046(5) 0.046(5) 0.007(4) 0.006(4) -0.001(3)
Cl3 0.0579(18) 0.106(3) 0.085(2) 0.000(2) 0.0126(17) -0.0026(17)
C8 0.031(4) 0.049(6) 0.036(5) 0.007(4) -0.003(4) 0.003(4)
C11 0.068(7) 0.074(8) 0.034(5) -0.002(5) 0.012(5) 0.004(6)
C3 0.068(7) 0.064(7) 0.036(5) 0.003(5) -0.004(5) -0.003(6)
C12 0.056(6) 0.048(6) 0.039(5) 0.001(4) -0.005(5) -0.001(5)
C6 0.036(5) 0.060(7) 0.039(5) 0.001(5) 0.004(4) -0.010(4)
C10 0.065(7) 0.068(8) 0.055(7) 0.014(6) -0.017(6) -0.005(6)
C5 0.071(7) 0.058(7) 0.033(5) -0.005(5) 0.014(5) 0.004(5)
C4 0.084(8) 0.072(9) 0.042(6) -0.027(6) 0.012(6) 0.006(7)
C1 0.060(7) 0.090(10) 0.061(8) 0.014(7) -0.019(6) 0.006(7)
C2 0.037(5) 0.063(7) 0.058(7) 0.004(5) -0.014(5) 0.006(5)
C7 0.026(4) 0.058(7) 0.058(6) 0.011(5) 0.007(4) -0.001(4)
C9 0.047(6) 0.061(7) 0.071(8) 0.008(6) -0.009(5) -0.011(5)
C13 0.046(5) 0.044(6) 0.035(5) -0.002(4) -0.006(4) 0.010(4)
C14 0.038(5) 0.040(6) 0.045(5) 0.004(4) -0.006(4) 0.007(4)
C15 0.027(4) 0.040(5) 0.046(5) 0.001(4) 0.002(4) -0.003(3)
C16 0.054(6) 0.035(6) 0.061(6) 0.000(5) -0.015(5) 0.003(4)
Cl6 0.0544(16) 0.0646(18) 0.0659(18) -0.0044(14) -0.0239(14) 0.0046(13)
Cl7 0.0694(19) 0.072(2) 0.099(3) 0.0116(19) -0.0100(18) 0.0215(16)
Cl8 0.081(2) 0.0562(18) 0.0513(16) -0.0085(13) 0.0023(14) 0.0007(13)
C19 0.045(5) 0.049(6) 0.056(6) -0.008(5) 0.004(5) -0.005(4)
C20 0.051(7) 0.133(14) 0.116(13) 0.062(11) 0.019(8) 0.024(8)
C17 0.076(8) 0.050(7) 0.038(5) 0.012(5) -0.004(5) -0.001(5)
C18 0.060(7) 0.057(7) 0.066(7) 0.018(6) 0.001(6) -0.013(6)

loop_
_atom_type_symbol
_atom_type_description
_atom_type_scat_dispersion_real
_atom_type_scat_dispersion_imag
_atom_type_scat_source
C C 0.0033 0.0016 'International Tables Vol C Tables 4.2.6.8 and 6.1.1.4'
H H 0.0000 0.0000 'International Tables Vol C Tables 4.2.6.8 and 6.1.1.4'
N N 0.0061 0.0033 'International Tables Vol C Tables 4.2.6.8 and 6.1.1.4'
O O 0.0106 0.0060 'International Tables Vol C Tables 4.2.6.8 and 6.1.1.4'
Cl Cl 0.1484 0.1585 'International Tables Vol C Tables 4.2.6.8 and 6.1.1.4'
Hg Hg -2.3894 9.2266 'International Tables Vol C Tables 4.2.6.8 and 6.1.1.4'

loop_
_geom_angle_atom_site_label_1
_geom_angle_atom_site_label_2
_geom_angle_atom_site_label_3
_geom_angle
N1 Hg1 Cl3 104.4(2)
N1 Hg1 Cl7 111.9(2)
Cl3 Hg1 Cl7 137.15(13)
N1 Hg1 N2 70.1(3)
Cl3 Hg1 N2 107.5(2)
Cl7 Hg1 N2 105.8(2)
N3 Hg2 Cl6 108.76(19)
N3 Hg2 Cl8 108.3(2)
Cl6 Hg2 Cl8 142.69(11)
N3 Hg2 N4 70.3(2)
Cl6 Hg2 N4 104.11(19)
Cl8 Hg2 N4 92.1(2)
C2 O1 C1 121.4(10)
C19 O2 C20 119.2(9)
C2 N1 C6 119.7(9)
C2 N1 Hg1 123.6(7)
C6 N1 Hg1 116.7(6)
C7 N2 C8 120.3(8)
C7 N2 Hg1 114.7(6)
C8 N2 Hg1 124.2(6)
C14 N3 C13 118.9(8)
C14 N3 Hg2 117.7(6)
C13 N3 Hg2 123.3(6)
C19 N4 C15 115.9(8)
C19 N4 Hg2 135.7(7)
C15 N4 Hg2 106.9(5)
N2 C8 C13 109.3(8)
N2 C8 C9 107.7(7)
C13 C8 C9 112.4(8)
N2 C8 H8 109.1
C13 C8 H8 109.1
C9 C8 H8 109.1
C10 C11 C12 108.9(9)
C10 C11 H11A 109.9
C12 C11 H11A 109.9
C10 C11 H11B 109.9
C12 C11 H11B 109.9
H11A C11 H11B 108.3
C4 C3 C2 118.0(9)
C4 C3 H3 121.0
C2 C3 H3 121.0
C11 C12 C13 112.9(8)
C11 C12 H12A 109.0
C13 C12 H12A 109.0
C11 C12 H12B 109.0
C13 C12 H12B 109.0
H12A C12 H12B 107.8
N1 C6 C5 121.7(9)
N1 C6 C7 116.6(9)
C5 C6 C7 121.7(9)
C11 C10 C9 113.2(10)
C11 C10 H10A 108.9
C9 C10 H10A 108.9
C11 C10 H10B 108.9
C9 C10 H10B 108.9
H10A C10 H10B 107.7
C6 C5 C4 117.9(10)
C6 C5 H5 121.0
C4 C5 H5 121.0
C3 C4 C5 120.4(10)
C3 C4 H4 119.8
C5 C4 H4 119.8
O1 C1 H1A 109.5
O1 C1 H1C 109.5
H1A C1 H1C 109.5
O1 C1 H1B 109.5
H1A C1 H1B 109.5
H1C C1 H1B 109.5
N1 C2 O1 112.6(10)
N1 C2 C3 122.1(10)
O1 C2 C3 125.1(9)
N2 C7 C6 121.7(9)
N2 C7 H7 119.1
C6 C7 H7 119.1
C10 C9 C8 110.7(8)
C10 C9 H9A 109.5
C8 C9 H9A 109.5
C10 C9 H9B 109.5
C8 C9 H9B 109.5
H9A C9 H9B 108.1
N3 C13 C8 112.5(8)
N3 C13 C12 111.1(8)
C8 C13 C12 109.8(8)
N3 C13 H13 107.7
C8 C13 H13 107.7
C12 C13 H13 107.7
N3 C14 C15 125.5(9)
N3 C14 H14 117.3
C15 C14 H14 117.3
C16 C15 N4 121.9(9)
C16 C15 C14 119.0(9)
N4 C15 C14 119.1(8)
C17 C16 C15 120.6(10)
C17 C16 H16 119.7
C15 C16 H16 119.7
N4 C19 O2 122.1(10)
N4 C19 C18 124.1(10)
O2 C19 C18 113.7(10)
O2 C20 H20A 109.5
O2 C20 H20B 109.5
H20A C20 H20B 109.5
O2 C20 H20C 109.5
H20A C20 H20C 109.5
H20B C20 H20C 109.5
C18 C17 C16 117.4(10)
C18 C17 H17 121.3
C16 C17 H17 121.3
C17 C18 C19 120.0(11)
C17 C18 H18 120.0
C19 C18 H18 120.0

loop_
_geom_bond_atom_site_label_1
_geom_bond_atom_site_label_2
_geom_bond_distance
Hg1 N1 2.354(8)
Hg1 Cl3 2.360(4)
Hg1 Cl7 2.373(4)
Hg1 N2 2.433(7)
Hg2 N3 2.333(7)
Hg2 Cl6 2.355(3)
Hg2 Cl8 2.383(3)
Hg2 N4 2.640(8)
O1 C2 1.342(13)
O1 C1 1.400(12)
O2 C19 1.355(12)
O2 C20 1.428(15)
N1 C2 1.315(12)
N1 C6 1.358(12)
N2 C7 1.262(13)
N2 C8 1.466(11)
N3 C14 1.270(11)
N3 C13 1.430(12)
N4 C19 1.317(13)
N4 C15 1.384(11)
C8 C13 1.520(13)
C8 C9 1.548(14)
C8 H8 0.9800
C11 C10 1.499(16)
C11 C12 1.539(15)
C11 H11A 0.9700
C11 H11B 0.9700
C3 C4 1.362(16)
C3 C2 1.390(16)
C3 H3 0.9300
C12 C13 1.543(12)
C12 H12A 0.9700
C12 H12B 0.9700
C6 C5 1.360(14)
C6 C7 1.472(13)
C10 C9 1.513(14)
C10 H10A 0.9700
C10 H10B 0.9700
C5 C4 1.404(14)
C5 H5 0.9300
C4 H4 0.9300
C1 H1A 0.9600
C1 H1C 0.9600
C1 H1B 0.9600
C7 H7 0.9300
C9 H9A 0.9700
C9 H9B 0.9700
C13 H13 0.9800
C14 C15 1.455(13)
C14 H14 0.9300
C15 C16 1.384(13)
C16 C17 1.383(15)
C16 H16 0.9300
C19 C18 1.403(15)
C20 H20A 0.9600
C20 H20B 0.9600
C20 H20C 0.9600
C17 C18 1.354(16)
C17 H17 0.9300
C18 H18 0.9300
